data_7248460
loop_
_publ_author_name
'Paska, Bart\/lomiej'
'Cichowicz, Grzegorz'
'Rzepi\'nski, Patryk'
'Cyra\'nski, Micha\/l Ksawery'
'Dobrzycki, \/Lukasz'
'Boese, Roland'

_publ_section_title
;
 Structural chemistry of decalins and perfluorodecalins
;
_journal_issue 19
_journal_name_full CrystEngComm
_journal_page_first 2474
_journal_page_last 2490
_journal_paper_doi 10.1039/D3CE01117H
_journal_volume 26
_journal_year 2024
_chemical_formula_sum 'C10 H18'
_chemical_formula_weight 138.24
_chemical_melting_point 243
_chemical_name_systematic trans-Decalin
_space_group_crystal_system monoclinic
_space_group_IT_number 14
_space_group_name_Hall '-P 2yn'
_space_group_name_H-M_alt 'P 1 21/n 1'
_atom_sites_solution_hydrogens geom
_audit_update_record
;
2023-11-05 deposited with the CCDC.	2024-02-20 downloaded from the CCDC.
;
_cell_angle_alpha 90
_cell_angle_beta 90.7843(14)
_cell_angle_gamma 90
_cell_formula_units_Z 2
_cell_length_a 5.3191(2)
_cell_length_b 10.5640(4)
_cell_length_c 7.8580(2)
_cell_measurement_reflns_used 3620
_cell_measurement_temperature 200.(2)
_cell_measurement_theta_max 25.3477
_cell_measurement_theta_min 3.2314
_cell_volume 441.51(3)
_computing_cell_refinement 'SAINT V8.34A (Bruker AXS Inc., 2013)'
_computing_data_collection 'APEX2 V2014 (Bruker AXS Inc., 2014)'
_computing_data_reduction 'SAINT V8.34A (Bruker AXS Inc., 2013)'
_computing_publication_material 'APEX2 V2014 (Bruker AXS Inc., 2014)'
_computing_structure_refinement 'SHELXL-2014/7 (Sheldrick, 2014)'
_computing_structure_solution 'SHELXS-2014 (Sheldrick, 2014)'
_diffrn_ambient_temperature 200.(2)
_diffrn_detector_area_resol_mean 10.4167
_diffrn_measured_fraction_theta_full 0.930
_diffrn_measured_fraction_theta_max 0.930
_diffrn_measurement_device_type 'Bruker D8 VENTURE'
_diffrn_measurement_method 'phi scans'
_diffrn_radiation_monochromator TRIUMPH
_diffrn_radiation_type MoK\a
_diffrn_radiation_wavelength 0.71073
_diffrn_reflns_av_R_equivalents 0.0169
_diffrn_reflns_av_unetI/netI 0.0102
_diffrn_reflns_limit_h_max 6
_diffrn_reflns_limit_h_min -6
_diffrn_reflns_limit_k_max 12
_diffrn_reflns_limit_k_min -12
_diffrn_reflns_limit_l_max 9
_diffrn_reflns_limit_l_min -9
_diffrn_reflns_number 5127
_diffrn_reflns_theta_full 25.02
_diffrn_reflns_theta_max 25.02
_diffrn_reflns_theta_min 3.23
_diffrn_source 'fine focus sealed tube'
_exptl_absorpt_coefficient_mu 0.057
_exptl_absorpt_correction_T_max 0.98
_exptl_absorpt_correction_T_min 0.92
_exptl_absorpt_correction_type multi-scan
_exptl_absorpt_process_details 'SADABS V2014/5 (Bruker AXS Inc.)'
_exptl_crystal_colour colourless
_exptl_crystal_density_diffrn 1.040
_exptl_crystal_density_method 'not measured'
_exptl_crystal_description cylindrical
_exptl_crystal_F_000 156
_exptl_crystal_recrystallization_method 'From the Melt'
_exptl_crystal_size_max 0.600
_exptl_crystal_size_mid 0.400
_exptl_crystal_size_min 0.400
_refine_diff_density_max 0.196
_refine_diff_density_min -0.127
_refine_ls_extinction_coef 0.21(2)
_refine_ls_extinction_method 'SHELXL-2014/7 (Sheldrick 2014'
_refine_ls_goodness_of_fit_ref 1.146
_refine_ls_hydrogen_treatment constr
_refine_ls_matrix_type full
_refine_ls_number_parameters 47
_refine_ls_number_reflns 727
_refine_ls_number_restraints 0
_refine_ls_restrained_S_all 1.146
_refine_ls_R_factor_all 0.0413
_refine_ls_R_factor_gt 0.0390
_refine_ls_shift/su_max 0.000
_refine_ls_shift/su_mean 0.000
_refine_ls_structure_factor_coef Fsqd
_refine_ls_weighting_details 'w=1/[\s^2^(Fo^2^)+(0.0421P)^2^+0.0772P] where P=(Fo^2^+2Fc^2^)/3'
_refine_ls_weighting_scheme calc
_refine_ls_wR_factor_gt 0.0940
_refine_ls_wR_factor_ref 0.0963
_reflns_number_gt 671
_reflns_number_total 727
_reflns_threshold_expression 'I > 2\s(I)'
_cod_data_source_file d3ce01117h2.cif
_cod_data_source_block t_Dec_k200K_200K
_cod_depositor_comments 'Adding full bibliography for 7248441--7248493.cif.'
_cod_database_code 7248460

loop_
_space_group_symop_operation_xyz
'x, y, z'
'-x+1/2, y+1/2, -z+1/2'
'-x, -y, -z'
'x-1/2, -y-1/2, z-1/2'

loop_
_atom_site_type_symbol
_atom_site_label
_atom_site_fract_x
_atom_site_fract_y
_atom_site_fract_z
_atom_site_U_iso_or_equiv
_atom_site_adp_type
_atom_site_calc_flag
_atom_site_refinement_flags_adp
_atom_site_refinement_flags_occupancy
_atom_site_refinement_flags_posn
_atom_site_occupancy
_atom_site_disorder_assembly
_atom_site_disorder_group
C C1 0.36926(18) 0.52838(9) 0.51625(13) 0.0311(4) Uani d . . . 1 . .
H H1 0.2415 0.4666 0.4725 0.037 Uiso calc U . R 1 . .
C C2 0.3330(2) 0.65183(10) 0.41650(14) 0.0370(4) Uani d . . . 1 . .
H H2A 0.1596 0.6831 0.433 0.044 Uiso calc U . R 1 . .
H H2B 0.4505 0.7165 0.4621 0.044 Uiso calc U . R 1 . .
C C3 0.3783(2) 0.63489(11) 0.22736(15) 0.0397(4) Uani d . . . 1 . .
H H3A 0.3636 0.7178 0.1694 0.048 Uiso calc U . R 1 . .
H H3B 0.2486 0.5778 0.1784 0.048 Uiso calc U . R 1 . .
C C4 0.6385(2) 0.57937(11) 0.19642(14) 0.0388(4) Uani d . . . 1 . .
H H4A 0.7687 0.6408 0.2336 0.047 Uiso calc U . R 1 . .
H H4B 0.6594 0.5639 0.0732 0.047 Uiso calc U . R 1 . .
C C5 0.6741(2) 0.45527(10) 0.29376(14) 0.0368(4) Uani d . . . 1 . .
H H5A 0.5552 0.3913 0.2479 0.044 Uiso calc U . R 1 . .
H H5B 0.8469 0.4235 0.2761 0.044 Uiso calc U . R 1 . .

loop_
_atom_site_aniso_label
_atom_site_aniso_U_11
_atom_site_aniso_U_22
_atom_site_aniso_U_33
_atom_site_aniso_U_12
_atom_site_aniso_U_13
_atom_site_aniso_U_23
C1 0.0279(6) 0.0314(6) 0.0339(7) -0.0022(4) -0.0007(5) -0.0027(4)
C2 0.0348(6) 0.0348(6) 0.0415(7) 0.0041(4) -0.0004(5) -0.0004(4)
C3 0.0391(7) 0.0406(6) 0.0393(7) -0.0002(5) -0.0033(5) 0.0056(5)
C4 0.0383(6) 0.0442(7) 0.0341(7) -0.0043(5) 0.0025(5) 0.0011(5)
C5 0.0338(6) 0.0394(6) 0.0371(7) 0.0014(4) 0.0030(5) -0.0042(4)

loop_
_atom_type_symbol
_atom_type_description
_atom_type_scat_dispersion_real
_atom_type_scat_dispersion_imag
_atom_type_scat_source
C C 0.0033 0.0016 'International Tables Vol C Tables 4.2.6.8 and 6.1.1.4'
H H 0.0000 0.0000 'International Tables Vol C Tables 4.2.6.8 and 6.1.1.4'

loop_
_geom_angle_atom_site_label_1
_geom_angle_atom_site_label_2
_geom_angle_atom_site_label_3
_geom_angle_site_symmetry_1
_geom_angle_site_symmetry_3
_geom_angle
_geom_angle_publ_flag
C5 C1 C2 3_666 . 112.65(9) ?
C5 C1 C1 3_666 3_666 110.86(10) ?
C2 C1 C1 . 3_666 110.74(11) ?
C5 C1 H1 3_666 . 107.4 ?
C2 C1 H1 . . 107.4 ?
C1 C1 H1 3_666 . 107.4 ?
C3 C2 C1 . . 112.31(9) ?
C3 C2 H2A . . 109.1 ?
C1 C2 H2A . . 109.1 ?
C3 C2 H2B . . 109.1 ?
C1 C2 H2B . . 109.1 ?
H2A C2 H2B . . 107.9 ?
C2 C3 C4 . . 110.94(9) ?
C2 C3 H3A . . 109.5 ?
C4 C3 H3A . . 109.5 ?
C2 C3 H3B . . 109.5 ?
C4 C3 H3B . . 109.5 ?
H3A C3 H3B . . 108.0 ?
C3 C4 C5 . . 110.88(9) ?
C3 C4 H4A . . 109.5 ?
C5 C4 H4A . . 109.5 ?
C3 C4 H4B . . 109.5 ?
C5 C4 H4B . . 109.5 ?
H4A C4 H4B . . 108.1 ?
C1 C5 C4 3_666 . 111.95(9) ?
C1 C5 H5A 3_666 . 109.2 ?
C4 C5 H5A . . 109.2 ?
C1 C5 H5B 3_666 . 109.2 ?
C4 C5 H5B . . 109.2 ?
H5A C5 H5B . . 107.9 ?

loop_
_geom_bond_atom_site_label_1
_geom_bond_atom_site_label_2
_geom_bond_site_symmetry_2
_geom_bond_distance
_geom_bond_publ_flag
C1 C5 3_666 1.5236(15) ?
C1 C2 . 1.5323(15) ?
C1 C1 3_666 1.5392(19) ?
C1 H1 . 1.0 ?
C2 C3 . 1.5194(16) ?
C2 H2A . 0.99 ?
C2 H2B . 0.99 ?
C3 C4 . 1.5259(16) ?
C3 H3A . 0.99 ?
C3 H3B . 0.99 ?
C4 C5 . 1.5283(15) ?
C4 H4A . 0.99 ?
C4 H4B . 0.99 ?
C5 H5A . 0.99 ?
C5 H5B . 0.99 ?

loop_
_geom_torsion_atom_site_label_1
_geom_torsion_atom_site_label_2
_geom_torsion_atom_site_label_3
_geom_torsion_atom_site_label_4
_geom_torsion_site_symmetry_1
_geom_torsion_site_symmetry_2
_geom_torsion_site_symmetry_3
_geom_torsion_site_symmetry_4
_geom_torsion
_geom_torsion_publ_flag
C5 C1 C2 C3 3_666 . . . 179.63(8) ?
C1 C1 C2 C3 3_666 . . . 54.83(13) ?
C1 C2 C3 C4 . . . . -55.52(12) ?
C2 C3 C4 C5 . . . . 55.39(12) ?
C3 C4 C5 C1 . . . 3_666 -56.15(12) ?
